data_8104229
loop_
_publ_author_name
'Leimer, H.W.'
'Slaughter, M.'

_publ_section_title
;
 The determination and refinement of the crystal structure of yugawaralite
;
_journal_name_full
;
Zeitschrift fuer Kristallographie, Kristallgeometrie, Kristallphysik, 
Kristallchemie (-144,1977)
;
_journal_page_first 88
_journal_page_last 111
_journal_volume 130
_journal_year 1969
_chemical_formula_sum 'Al2.06 Ca1.03 H7.74 O19.87 Si5.94'
_chemical_name_systematic 'Ca1.03 (Al2.06 Si5.94 O16) (H2 O)3.87'
_space_group_IT_number 7
_symmetry_space_group_name_Hall 'P -2yc'
_symmetry_space_group_name_H-M 'P 1 c 1'
_cell_angle_alpha 90
_cell_angle_beta 111.5
_cell_angle_gamma 90
_cell_formula_units_Z 2
_cell_length_a 6.73
_cell_length_b 13.96
_cell_length_c 10.02
_cell_volume 875.883
_citation_journal_id_ASTM ZEKGAX
_cod_data_source_file Leimer_ZEKGAX_1969_1537.cif
_cod_data_source_block H7.74Al2.06Ca1.03O19.87Si5.94
_cod_original_cell_volume 875.8831
_cod_original_formula_sum 'H7.74 Al2.06 Ca1.03 O19.87 Si5.94'
_cod_database_code 8104229

loop_
_symmetry_equiv_pos_as_xyz
x,y,z
x,-y,z+1/2

loop_
_atom_site_label
_atom_site_type_symbol
_atom_site_fract_x
_atom_site_fract_y
_atom_site_fract_z
_atom_site_occupancy
_atom_site_U_iso_or_equiv
Si4 Si+4 0.3624 0.3709 0.2369 1 0.0
O19 O-2 0.1407 0.5629 0.3193 0.16 0.0
Si2 Si+4 0.7156 0.0082 0.1855 0.38 0.0
Ca1 Ca+2 0.6642 0.7874 0.2564 0.62 0.0
O1 O-2 0.829 0.0269 0.0697 1 0.0
O2 O-2 0.5921 0.0992 0.1857 1 0.0
O13 O-2 0.3341 0.1106 0.3561 1 0.0
Si8 Si+4 0.3131 0.8768 0.0034 1 0.0
O21 O-2 0.3674 0.8487 0.3237 1 0.0
O12 O-2 0.5275 0.9137 0.1008 1 0.0
O10 O-2 0.3033 0.7684 0.0518 1 0.0
O17 O-2 0.7427 0.2397 0.0077 0.78 0.0
O14 O-2 0.3985 0.3834 0.401 1 0.0
O15 O-2 0.8538 0.9374 0.3451 1 0.0
O3 O-2 0.2028 0.1094 0.0506 1 0.0
O4 O-2 0.3695 0.2666 0.1896 1 0.0
Si3 Si+4 0.3712 0.1459 0.1998 0.59 0.0
O6 O-2 0.5518 0.4321 0.2011 1 0.0
O22 O-2 0.9762 0.7656 0.2053 0.37 0.0
Si6 Si+4 0.6842 0.536 0.2455 1 0.0
Al1 Al+3 0.7156 0.0082 0.1855 0.62 0.0
O16 O-2 0.7781 0.5432 0.4142 1 0.0
Si5 Si+4 0.9787 0.4996 0.0655 0.59 0.0
O7 O-2 0.8394 0.5484 0.1524 1 0.0
Si1 Si+4 0.998 0.0247 0.9923 1 0.0
Si7 Si+4 0.3179 0.6486 0.028 0.38 0.0
O23 O-2 0.7855 0.7746 0.0363 0.27 0.0
Ca2 Ca+2 0.0179 0.7179 0.4697 0.41 0.0
O20 O-2 0.0226 0.7126 0.3503 0.61 0.0
O18 O-2 0.8854 0.2649 0.1678 0.68 0.0
O5 O-2 0.144 0.4224 0.1156 1 0.0
O9 O-2 0.5387 0.623 0.1847 1 0.0
Al2 Al+3 0.3712 0.1459 0.1998 0.41 0.0
O8 O-2 0.0814 0.6056 0.0115 1 0.0
Al4 Al+3 0.3179 0.6486 0.028 0.62 0.0
Al3 Al+3 0.9787 0.4996 0.0655 0.41 0.0
O11 O-2 0.1027 0.9269 0.0013 1 0.0
